data_4125822
loop_
_publ_author_name
'Georgiou, Irene'
'Kervyn, Simon'
'Rossignon, Alexandre'
'De Leo, Federica'
'Wouters, Johan'
'Bruylants, Gilles'
'Bonifazi, Davide'

_publ_section_title
;
 Versatile Self-Adapting Boronic Acids for H-Bond Recognition: From
 Discrete to Polymeric Supramolecules.
;
_journal_issue 7
_journal_name_full 'Journal of the American Chemical Society'
_journal_page_first 2710
_journal_page_last 2727
_journal_paper_doi 10.1021/jacs.6b11362
_journal_volume 139
_journal_year 2017
_chemical_formula_moiety 'C14 H8 N4, 2(C9 H13 B O2)'
_chemical_formula_sum 'C32 H34 B2 N4 O4'
_chemical_formula_weight 560.27
_chemical_name_systematic
;
 ?
;
_space_group_IT_number 2
_symmetry_cell_setting triclinic
_symmetry_space_group_name_Hall '-P 1'
_symmetry_space_group_name_H-M 'P -1'
_atom_sites_solution_hydrogens geom
_atom_sites_solution_primary direct
_atom_sites_solution_secondary difmap
_audit_creation_method SHELXL-97
_cell_angle_alpha 109.53(2)
_cell_angle_beta 105.321(17)
_cell_angle_gamma 104.113(13)
_cell_formula_units_Z 1
_cell_length_a 7.9753(9)
_cell_length_b 10.291(2)
_cell_length_c 10.730(3)
_cell_measurement_reflns_used 2365
_cell_measurement_temperature 293(2)
_cell_measurement_theta_max 28.3490
_cell_measurement_theta_min 3.5620
_cell_volume 745.1(3)
_computing_cell_refinement
;
CrysAlisPro, Agilent Technologies,
Version 1.171.37.34 (release 22-05-2014 CrysAlis171 .NET)
(compiled May 22 2014,16:03:01)
;
_computing_data_collection
;
CrysAlisPro, Agilent Technologies,
Version 1.171.37.34 (release 22-05-2014 CrysAlis171 .NET)
(compiled May 22 2014,16:03:01)
;
_computing_data_reduction
;
CrysAlisPro, Agilent Technologies,
Version 1.171.37.34 (release 22-05-2014 CrysAlis171 .NET)
(compiled May 22 2014,16:03:01)
;
_computing_structure_refinement 'SHELXL-97 (Sheldrick, 1997)'
_computing_structure_solution Shelxs86
_diffrn_ambient_temperature 293(2)
_diffrn_detector 'CCD plate'
_diffrn_detector_area_resol_mean 5.1856
_diffrn_detector_type Ruby
_diffrn_measured_fraction_theta_full 0.998
_diffrn_measured_fraction_theta_max 0.998
_diffrn_measurement_device 'four-circle diffractometer'
_diffrn_measurement_device_type 'Xcalibur, Ruby, Gemini ultra'
_diffrn_measurement_method '\w scans'
_diffrn_radiation_monochromator graphite
_diffrn_radiation_source 'fine-focus sealed tube'
_diffrn_radiation_type MoK\a
_diffrn_radiation_wavelength 0.71073
_diffrn_reflns_av_R_equivalents 0.0196
_diffrn_reflns_av_sigmaI/netI 0.0294
_diffrn_reflns_limit_h_max 8
_diffrn_reflns_limit_h_min -9
_diffrn_reflns_limit_k_max 12
_diffrn_reflns_limit_k_min -12
_diffrn_reflns_limit_l_max 12
_diffrn_reflns_limit_l_min -9
_diffrn_reflns_number 5051
_diffrn_reflns_theta_full 25.00
_diffrn_reflns_theta_max 25.02
_diffrn_reflns_theta_min 2.84
_exptl_absorpt_coefficient_mu 0.082
_exptl_absorpt_correction_T_max 0.9935
_exptl_absorpt_correction_T_min 0.9695
_exptl_absorpt_correction_type multi-scan
_exptl_absorpt_process_details
;
CrysAlisPro, Agilent Technologies,
Version 1.171.37.34 (release 22-05-2014 CrysAlis171 .NET)
(compiled May 22 2014,16:03:01)
Empirical absorption correction using spherical harmonics,
 implemented in SCALE3 ABSPACK scaling algorithm.
Empirical absorption correction using spherical harmonics,
 implemented in SCALE3 ABSPACK scaling algorithm.
;
_exptl_crystal_colour Purple
_exptl_crystal_density_diffrn 1.249
_exptl_crystal_density_method 'not measured'
_exptl_crystal_description prism
_exptl_crystal_F_000 296
_exptl_crystal_size_max 0.38
_exptl_crystal_size_mid 0.28
_exptl_crystal_size_min 0.08
_refine_diff_density_max 0.226
_refine_diff_density_min -0.165
_refine_diff_density_rms 0.035
_refine_ls_extinction_method none
_refine_ls_goodness_of_fit_ref 1.047
_refine_ls_hydrogen_treatment mixed
_refine_ls_matrix_type full
_refine_ls_number_parameters 205
_refine_ls_number_reflns 2638
_refine_ls_number_restraints 0
_refine_ls_restrained_S_all 1.047
_refine_ls_R_factor_all 0.0604
_refine_ls_R_factor_gt 0.0485
_refine_ls_shift/su_max 0.004
_refine_ls_shift/su_mean 0.000
_refine_ls_structure_factor_coef Fsqd
_refine_ls_weighting_details 'calc w=1/[\s^2^(Fo^2^)+(0.0610P)^2^+0.2275P] where P=(Fo^2^+2Fc^2^)/3'
_refine_ls_weighting_scheme calc
_refine_ls_wR_factor_gt 0.1233
_refine_ls_wR_factor_ref 0.1318
_reflns_number_gt 2143
_reflns_number_total 2638
_reflns_threshold_expression >2sigma(I)
_cod_data_source_file ja6b11362_si_031.cif
_cod_data_source_block shelxl
_cod_database_code 4125822

loop_
_symmetry_equiv_pos_as_xyz
'x, y, z'
'-x, -y, -z'

loop_
_atom_site_label
_atom_site_type_symbol
_atom_site_fract_x
_atom_site_fract_y
_atom_site_fract_z
_atom_site_U_iso_or_equiv
_atom_site_adp_type
_atom_site_occupancy
_atom_site_symmetry_multiplicity
_atom_site_calc_flag
_atom_site_refinement_flags
C10 C 0.5483(2) 0.95216(18) 0.97643(17) 0.0351(4) Uani 1 1 d .
C11 C 0.1938(2) 0.84797(19) 0.95881(18) 0.0396(4) Uani 1 1 d .
C12 C 0.0062(3) 0.7831(2) 0.9452(2) 0.0514(5) Uani 1 1 d .
C13 C -0.0754(3) 0.6353(2) 0.8939(2) 0.0582(6) Uani 1 1 d .
H13 H -0.1970 0.5945 0.8869 0.070 Uiso 1 1 calc R
C14 C 0.2912(3) 0.75099(19) 0.91259(18) 0.0392(4) Uani 1 1 d .
C15 C 0.1969(3) 0.5953(2) 0.8585(2) 0.0520(5) Uani 1 1 d .
H15 H 0.2573 0.5312 0.8286 0.062 Uiso 1 1 calc R
C16 C 0.0212(3) 0.5404(2) 0.8502(2) 0.0590(6) Uani 1 1 d .
H16 H -0.0383 0.4386 0.8152 0.071 Uiso 1 1 calc R
N1 N 0.4648(2) 0.80381(15) 0.91943(15) 0.0398(4) Uani 1 1 d .
N2 N 0.2740(2) 0.99421(16) 1.01250(15) 0.0403(4) Uani 1 1 d .
H12 H -0.061(3) 0.848(2) 0.973(2) 0.062(6) Uiso 1 1 d .
C1 C 0.3985(2) 0.84261(18) 0.61038(17) 0.0362(4) Uani 1 1 d .
C2 C 0.2237(2) 0.84430(19) 0.61188(18) 0.0382(4) Uani 1 1 d .
C3 C 0.2016(3) 0.9786(2) 0.6672(2) 0.0442(5) Uani 1 1 d .
H3 H 0.0857 0.9787 0.6691 0.053 Uiso 1 1 calc R
C4 C 0.3469(3) 1.1127(2) 0.7199(2) 0.0433(5) Uani 1 1 d .
C5 C 0.5170(3) 1.10968(19) 0.71534(19) 0.0416(4) Uani 1 1 d .
H5 H 0.6156 1.1987 0.7491 0.050 Uiso 1 1 calc R
C6 C 0.5454(2) 0.97789(19) 0.66193(18) 0.0372(4) Uani 1 1 d .
C7 C 0.0603(3) 0.7027(2) 0.5551(2) 0.0598(6) Uani 1 1 d .
H7A H -0.0391 0.7241 0.5817 0.090 Uiso 1 1 calc R
H7B H 0.0975 0.6383 0.5943 0.090 Uiso 1 1 calc R
H7C H 0.0180 0.6550 0.4528 0.090 Uiso 1 1 calc R
C8 C 0.3191(4) 1.2579(2) 0.7793(3) 0.0708(7) Uani 1 1 d .
H8A H 0.3495 1.2910 0.8802 0.106 Uiso 1 1 calc R
H8B H 0.1912 1.2442 0.7332 0.106 Uiso 1 1 calc R
H8C H 0.3989 1.3307 0.7622 0.106 Uiso 1 1 calc R
C9 C 0.7350(3) 0.9812(2) 0.6611(2) 0.0546(5) Uani 1 1 d .
H9A H 0.7904 0.9463 0.7281 0.082 Uiso 1 1 calc R
H9B H 0.8134 1.0808 0.6876 0.082 Uiso 1 1 calc R
H9C H 0.7221 0.9184 0.5671 0.082 Uiso 1 1 calc R
B1 B 0.4341(3) 0.6931(2) 0.5573(2) 0.0433(5) Uani 1 1 d .
O1 O 0.4981(2) 0.63586(15) 0.65060(16) 0.0582(4) Uani 1 1 d .
O2 O 0.4037(2) 0.61831(17) 0.41858(15) 0.0642(5) Uani 1 1 d .
H2O H 0.431(4) 0.535(4) 0.400(3) 0.115(10) Uiso 1 1 d .
H1O H 0.511(4) 0.692(3) 0.738(3) 0.086(8) Uiso 1 1 d .

loop_
_atom_site_aniso_label
_atom_site_aniso_U_11
_atom_site_aniso_U_22
_atom_site_aniso_U_33
_atom_site_aniso_U_23
_atom_site_aniso_U_13
_atom_site_aniso_U_12
C10 0.0470(10) 0.0324(9) 0.0279(9) 0.0102(7) 0.0144(7) 0.0214(8)
C11 0.0467(10) 0.0384(10) 0.0329(9) 0.0127(8) 0.0136(8) 0.0193(8)
C12 0.0499(12) 0.0528(13) 0.0504(12) 0.0187(10) 0.0193(10) 0.0214(10)
C13 0.0506(12) 0.0543(13) 0.0584(14) 0.0196(11) 0.0180(10) 0.0102(10)
C14 0.0489(11) 0.0353(10) 0.0319(9) 0.0116(8) 0.0139(8) 0.0186(8)
C15 0.0634(13) 0.0354(10) 0.0540(13) 0.0144(9) 0.0212(10) 0.0207(9)
C16 0.0664(14) 0.0402(11) 0.0586(14) 0.0178(10) 0.0193(11) 0.0099(10)
N1 0.0531(9) 0.0335(8) 0.0355(8) 0.0110(6) 0.0187(7) 0.0231(7)
N2 0.0474(9) 0.0391(9) 0.0382(9) 0.0135(7) 0.0186(7) 0.0234(7)
C1 0.0445(10) 0.0375(10) 0.0305(9) 0.0140(8) 0.0142(8) 0.0219(8)
C2 0.0400(10) 0.0385(10) 0.0371(10) 0.0161(8) 0.0141(8) 0.0164(8)
C3 0.0427(10) 0.0522(12) 0.0510(11) 0.0237(9) 0.0244(9) 0.0291(9)
C4 0.0582(12) 0.0390(10) 0.0436(11) 0.0190(8) 0.0232(9) 0.0292(9)
C5 0.0470(11) 0.0342(10) 0.0420(11) 0.0164(8) 0.0161(8) 0.0131(8)
C6 0.0391(9) 0.0427(10) 0.0356(10) 0.0178(8) 0.0166(8) 0.0201(8)
C7 0.0513(12) 0.0499(12) 0.0646(14) 0.0199(11) 0.0166(10) 0.0089(10)
C8 0.0969(18) 0.0502(13) 0.0795(17) 0.0249(12) 0.0394(14) 0.0473(13)
C9 0.0442(11) 0.0703(14) 0.0511(12) 0.0213(11) 0.0223(9) 0.0253(10)
B1 0.0536(13) 0.0400(11) 0.0390(12) 0.0136(9) 0.0182(10) 0.0254(10)
O1 0.0974(12) 0.0513(9) 0.0400(8) 0.0169(7) 0.0270(8) 0.0522(8)
O2 0.1105(13) 0.0538(9) 0.0400(8) 0.0172(7) 0.0282(8) 0.0531(9)

loop_
_atom_type_symbol
_atom_type_description
_atom_type_scat_dispersion_real
_atom_type_scat_dispersion_imag
_atom_type_scat_source
C C 0.0030 0.0020 'International Tables Vol C Tables 4.2.6.8 and 6.1.1.4'
H H 0.0000 0.0000 'International Tables Vol C Tables 4.2.6.8 and 6.1.1.4'
B B 0.0010 0.0010 'International Tables Vol C Tables 4.2.6.8 and 6.1.1.4'
N N 0.0060 0.0030 'International Tables Vol C Tables 4.2.6.8 and 6.1.1.4'
O O 0.0110 0.0060 'International Tables Vol C Tables 4.2.6.8 and 6.1.1.4'

loop_
_geom_angle_atom_site_label_1
_geom_angle_atom_site_label_2
_geom_angle_atom_site_label_3
_geom_angle
_geom_angle_site_symmetry_1
_geom_angle_site_symmetry_3
N2 C10 N1 116.86(14) 2_677 .
N2 C10 C10 121.9(2) 2_677 2_677
N1 C10 C10 121.2(2) . 2_677
N2 C11 C12 119.66(16) . .
N2 C11 C14 121.82(17) . .
C12 C11 C14 118.51(17) . .
C13 C12 C11 120.3(2) . .
C13 C12 H12 121.1(13) . .
C11 C12 H12 118.7(13) . .
C12 C13 C16 121.1(2) . .
C12 C13 H13 119.4 . .
C16 C13 H13 119.4 . .
N1 C14 C15 119.82(16) . .
N1 C14 C11 121.67(16) . .
C15 C14 C11 118.51(17) . .
C16 C15 C14 120.44(18) . .
C16 C15 H15 119.8 . .
C14 C15 H15 119.8 . .
C15 C16 C13 121.13(19) . .
C15 C16 H16 119.4 . .
C13 C16 H16 119.4 . .
C14 N1 C10 116.82(14) . .
C11 N2 C10 116.49(14) . 2_677
C6 C1 C2 118.67(15) . .
C6 C1 B1 119.82(16) . .
C2 C1 B1 121.47(16) . .
C3 C2 C1 119.54(16) . .
C3 C2 C7 119.48(17) . .
C1 C2 C7 120.98(16) . .
C4 C3 C2 122.02(16) . .
C4 C3 H3 119.0 . .
C2 C3 H3 119.0 . .
C5 C4 C3 117.93(16) . .
C5 C4 C8 121.06(19) . .
C3 C4 C8 121.01(18) . .
C4 C5 C6 121.87(17) . .
C4 C5 H5 119.1 . .
C6 C5 H5 119.1 . .
C5 C6 C1 119.95(16) . .
C5 C6 C9 119.62(17) . .
C1 C6 C9 120.43(16) . .
C2 C7 H7A 109.5 . .
C2 C7 H7B 109.5 . .
H7A C7 H7B 109.5 . .
C2 C7 H7C 109.5 . .
H7A C7 H7C 109.5 . .
H7B C7 H7C 109.5 . .
C4 C8 H8A 109.5 . .
C4 C8 H8B 109.5 . .
H8A C8 H8B 109.5 . .
C4 C8 H8C 109.5 . .
H8A C8 H8C 109.5 . .
H8B C8 H8C 109.5 . .
C6 C9 H9A 109.5 . .
C6 C9 H9B 109.5 . .
H9A C9 H9B 109.5 . .
C6 C9 H9C 109.5 . .
H9A C9 H9C 109.5 . .
H9B C9 H9C 109.5 . .
O2 B1 O1 118.04(16) . .
O2 B1 C1 120.78(17) . .
O1 B1 C1 121.17(16) . .
B1 O1 H1O 110.7(17) . .
B1 O2 H2O 114(2) . .

loop_
_geom_bond_atom_site_label_1
_geom_bond_atom_site_label_2
_geom_bond_distance
_geom_bond_site_symmetry_2
C10 N2 1.346(2) 2_677
C10 N1 1.346(2) .
C10 C10 1.436(3) 2_677
C11 N2 1.327(2) .
C11 C12 1.428(3) .
C11 C14 1.448(2) .
C12 C13 1.345(3) .
C12 H12 0.97(2) .
C13 C16 1.420(3) .
C13 H13 0.9300 .
C14 N1 1.330(2) .
C14 C15 1.424(3) .
C15 C16 1.344(3) .
C15 H15 0.9300 .
C16 H16 0.9300 .
N2 C10 1.346(2) 2_677
C1 C6 1.401(3) .
C1 C2 1.403(2) .
C1 B1 1.576(2) .
C2 C3 1.385(2) .
C2 C7 1.501(3) .
C3 C4 1.385(3) .
C3 H3 0.9300 .
C4 C5 1.378(3) .
C4 C8 1.512(2) .
C5 C6 1.385(2) .
C5 H5 0.9300 .
C6 C9 1.507(2) .
C7 H7A 0.9600 .
C7 H7B 0.9600 .
C7 H7C 0.9600 .
C8 H8A 0.9600 .
C8 H8B 0.9600 .
C8 H8C 0.9600 .
C9 H9A 0.9600 .
C9 H9B 0.9600 .
C9 H9C 0.9600 .
B1 O2 1.349(3) .
B1 O1 1.371(3) .
O1 H1O 0.89(3) .
O2 H2O 0.91(3) .
